data_2230734
loop_
_publ_author_name
'Castellanos-Blanco, Nahury Y.'
'Garc\'ia, Juventino J.'
'Flores-Alamo, Marcos'

_publ_section_title
;
 [1,2-Bis(diisopropylphosphanyl)ethane-\k^2^<i>P</i>,<i>P</i>']dichloridonickel(II)
;
_journal_coeditor_code IS2724
_journal_issue 7
_journal_name_full 'Acta Crystallographica Section E'
_journal_page_first m871
_journal_paper_doi 10.1107/S1600536811021209
_journal_volume 67
_journal_year 2011
_chemical_formula_iupac '[Ni Cl2 (C14 H32 P2)]'
_chemical_formula_moiety 'C14 H32 Cl2 Ni1 P2'
_chemical_formula_sum 'C14 H32 Cl2 Ni P2'
_chemical_formula_weight 391.95
_chemical_name_systematic
;
[1,2-Bis(diisopropylphosphanyl)ethane-\
\k^2^<i>P</i>,<i>P</i>']dichloridonickel(II)
;
_space_group_crystal_system tetragonal
_space_group_IT_number 120
_space_group_name_Hall 'I -4 -2c'
_space_group_name_H-M_alt 'I -4 c 2'
_symmetry_space_group_name_Hall 'I -4 -2c'
_symmetry_space_group_name_H-M 'I -4 c 2'
_atom_sites_solution_hydrogens geom
_atom_sites_solution_primary direct
_atom_sites_solution_secondary difmap
_cell_angle_alpha 90
_cell_angle_beta 90
_cell_angle_gamma 90
_cell_formula_units_Z 8
_cell_length_a 14.2402(2)
_cell_length_b 14.2402(2)
_cell_length_c 18.4369(7)
_cell_measurement_reflns_used 3046
_cell_measurement_temperature 122(2)
_cell_measurement_theta_max 25.9925
_cell_measurement_theta_min 3.3777
_cell_volume 3738.70(16)
_computing_cell_refinement
;
CrysAlis RED (Oxford Diffraction, 2009)
;
_computing_data_collection
;
CrysAlis CCD (Oxford Diffraction, 2009)
;
_computing_data_reduction
;
CrysAlis RED (Oxford Diffraction, 2009)
;
_computing_molecular_graphics 'ORTEP-3 for Windows (Farrugia, 1997)'
_computing_publication_material 'WinGX (Farrugia, 1999)'
_computing_structure_refinement 'SHELXL97 (Sheldrick, 2008)'
_computing_structure_solution 'SHELXS97 (Sheldrick, 2008)'
_diffrn_ambient_temperature 122(2)
_diffrn_detector_area_resol_mean 10.4685
_diffrn_measured_fraction_theta_full 0.996
_diffrn_measured_fraction_theta_max 0.996
_diffrn_measurement_device_type 'Oxford Xcalibur Atlas Gemini'
_diffrn_measurement_method \w
_diffrn_radiation_monochromator graphite
_diffrn_radiation_type MoK\a
_diffrn_radiation_wavelength 0.71073
_diffrn_reflns_av_R_equivalents 0.0298
_diffrn_reflns_limit_h_max 17
_diffrn_reflns_limit_h_min -16
_diffrn_reflns_limit_k_max 17
_diffrn_reflns_limit_k_min -17
_diffrn_reflns_limit_l_max 16
_diffrn_reflns_limit_l_min -22
_diffrn_reflns_number 5823
_diffrn_reflns_theta_full 26.05
_diffrn_reflns_theta_max 26.05
_diffrn_reflns_theta_min 3.38
_exptl_absorpt_coefficient_mu 1.482
_exptl_absorpt_correction_T_max 0.989
_exptl_absorpt_correction_T_min 0.975
_exptl_absorpt_correction_type analytical
_exptl_absorpt_process_details
;
(<i>CrysAlis PRO</i>; Oxford Diffraction, 2010)
;
_exptl_crystal_colour brown
_exptl_crystal_density_diffrn 1.393
_exptl_crystal_density_method 'not measured'
_exptl_crystal_description prism
_exptl_crystal_F_000 1664
_exptl_crystal_size_max 0.1678
_exptl_crystal_size_mid 0.1439
_exptl_crystal_size_min 0.0646
_refine_diff_density_max 0.804
_refine_diff_density_min -0.232
_refine_ls_abs_structure_details 'Flack (1983), 832 Friedel pairs'
_refine_ls_abs_structure_Flack 0.53(3)
_refine_ls_extinction_method none
_refine_ls_goodness_of_fit_ref 0.971
_refine_ls_hydrogen_treatment constr
_refine_ls_matrix_type full
_refine_ls_number_parameters 92
_refine_ls_number_reflns 1850
_refine_ls_number_restraints 0
_refine_ls_restrained_S_all 0.971
_refine_ls_R_factor_all 0.0389
_refine_ls_R_factor_gt 0.0303
_refine_ls_shift/su_max 0.001
_refine_ls_shift/su_mean 0
_refine_ls_structure_factor_coef Fsqd
_refine_ls_weighting_details 'calc w=1/[\s^2^(Fo^2^)+(0.0391P)^2^+0.0000P] where P=(Fo^2^+2Fc^2^)/3'
_refine_ls_weighting_scheme calc
_refine_ls_wR_factor_gt 0.0682
_refine_ls_wR_factor_ref 0.0698
_reflns_number_gt 1547
_reflns_number_total 1850
_reflns_threshold_expression I>2\s(I)
_cod_data_source_file is2724.cif
_cod_data_source_block I
_cod_database_code 2230734
_cod_database_fobs_code 2230734

loop_
_space_group_symop_operation_xyz
'x, y, z'
'-x, -y, z'
'y, -x, -z'
'-y, x, -z'
'x, -y, z+1/2'
'-x, y, z+1/2'
'y, x, -z+1/2'
'-y, -x, -z+1/2'
'x+1/2, y+1/2, z+1/2'
'-x+1/2, -y+1/2, z+1/2'
'y+1/2, -x+1/2, -z+1/2'
'-y+1/2, x+1/2, -z+1/2'
'x+1/2, -y+1/2, z+1'
'-x+1/2, y+1/2, z+1'
'y+1/2, x+1/2, -z+1'
'-y+1/2, -x+1/2, -z+1'

loop_
_atom_site_type_symbol
_atom_site_label
_atom_site_fract_x
_atom_site_fract_y
_atom_site_fract_z
_atom_site_U_iso_or_equiv
_atom_site_adp_type
_atom_site_calc_flag
_atom_site_refinement_flags
_atom_site_occupancy
_atom_site_symmetry_multiplicity
_atom_site_disorder_assembly
_atom_site_disorder_group
C C1 0.5579(3) 0.2802(2) 0.4018(2) 0.0423(9) Uani d . 1 1 . .
H H1 0.5088 0.2434 0.3754 0.051 Uiso calc R 1 1 . .
C C2 0.5856(3) 0.3616(3) 0.3527(3) 0.0708(15) Uani d . 1 1 . .
H H2A 0.5296 0.3982 0.3403 0.106 Uiso calc R 1 1 . .
H H2B 0.6144 0.3371 0.3083 0.106 Uiso calc R 1 1 . .
H H2C 0.6307 0.4019 0.3781 0.106 Uiso calc R 1 1 . .
C C3 0.5142(3) 0.3145(3) 0.4703(2) 0.0580(13) Uani d . 1 1 . .
H H3A 0.5614 0.3477 0.4993 0.087 Uiso calc R 1 1 . .
H H3B 0.49 0.261 0.498 0.087 Uiso calc R 1 1 . .
H H3C 0.4625 0.3573 0.4588 0.087 Uiso calc R 1 1 . .
C C4 0.7002(3) 0.1639(3) 0.33272(17) 0.0457(10) Uani d . 1 1 . .
H H4 0.7238 0.2221 0.3086 0.055 Uiso calc R 1 1 . .
C C5 0.6214(3) 0.1240(3) 0.2847(2) 0.0676(12) Uani d . 1 1 . .
H H5A 0.6454 0.1136 0.2355 0.101 Uiso calc R 1 1 . .
H H5B 0.569 0.1686 0.283 0.101 Uiso calc R 1 1 . .
H H5C 0.5995 0.0642 0.3049 0.101 Uiso calc R 1 1 . .
C C6 0.7832(3) 0.0972(3) 0.3400(2) 0.0554(12) Uani d . 1 1 . .
H H6A 0.7648 0.043 0.3695 0.083 Uiso calc R 1 1 . .
H H6B 0.8356 0.1299 0.3634 0.083 Uiso calc R 1 1 . .
H H6C 0.8025 0.0757 0.2918 0.083 Uiso calc R 1 1 . .
C C7 0.5952(2) 0.0942(2) 0.45870(15) 0.0292(6) Uani d . 1 1 . .
H H7A 0.5299 0.0924 0.4404 0.035 Uiso calc R 1 1 . .
H H7B 0.6277 0.0369 0.4416 0.035 Uiso calc R 1 1 . .
P P1 0.65506(6) 0.19836(6) 0.42220(5) 0.0280(2) Uani d . 1 1 . .
Cl Cl1 0.83890(6) 0.31965(6) 0.58688(5) 0.0349(2) Uani d . 1 1 . .
Ni Ni1 0.75392(2) 0.25392(2) 0.5 0.02082(13) Uani d S 1 2 . .

loop_
_atom_site_aniso_label
_atom_site_aniso_U_11
_atom_site_aniso_U_22
_atom_site_aniso_U_33
_atom_site_aniso_U_12
_atom_site_aniso_U_13
_atom_site_aniso_U_23
C1 0.0335(19) 0.0391(19) 0.054(3) -0.0022(16) -0.0121(19) 0.0064(18)
C2 0.053(3) 0.060(3) 0.099(4) 0.003(2) -0.009(3) 0.038(3)
C3 0.039(2) 0.050(2) 0.085(4) 0.0139(18) -0.001(2) -0.006(2)
C4 0.064(3) 0.046(2) 0.0270(18) -0.019(2) 0.0057(17) -0.0057(17)
C5 0.090(4) 0.074(4) 0.039(2) -0.015(2) -0.013(2) -0.016(2)
C6 0.067(3) 0.042(2) 0.057(3) -0.004(2) 0.022(2) -0.013(2)
C7 0.0251(18) 0.0270(19) 0.0355(16) -0.0077(12) -0.0012(17) -0.0046(17)
P1 0.0269(4) 0.0268(4) 0.0303(5) -0.0055(3) -0.0020(4) 0.0005(4)
Cl1 0.0306(4) 0.0344(5) 0.0397(5) -0.0094(3) -0.0042(4) -0.0077(4)
Ni1 0.01688(15) 0.01688(15) 0.0287(3) -0.00262(17) 0.00055(18) -0.00055(18)

loop_
_atom_type_symbol
_atom_type_description
_atom_type_scat_dispersion_real
_atom_type_scat_dispersion_imag
_atom_type_scat_source
C C 0.0033 0.0016 'International Tables Vol C Tables 4.2.6.8 and 6.1.1.4'
H H 0 0 'International Tables Vol C Tables 4.2.6.8 and 6.1.1.4'
P P 0.1023 0.0942 'International Tables Vol C Tables 4.2.6.8 and 6.1.1.4'
Cl Cl 0.1484 0.1585 'International Tables Vol C Tables 4.2.6.8 and 6.1.1.4'
Ni Ni 0.3393 1.1124 'International Tables Vol C Tables 4.2.6.8 and 6.1.1.4'

loop_
_exptl_crystal_face_index_h
_exptl_crystal_face_index_k
_exptl_crystal_face_index_l
_exptl_crystal_face_perp_dist
-5 0 1 0.0663
17 1 14 0.0673
-17 0 -13 0.0795
3 2 -26 0.0323
-3 -2 26 0.0323
0 -1 0 0.0803
0 1 0 0.0803
5 0 -1 0.0572

loop_
_geom_angle_atom_site_label_1
_geom_angle_atom_site_label_2
_geom_angle_atom_site_label_3
_geom_angle_site_symmetry_1
_geom_angle_site_symmetry_3
_geom_angle
_geom_angle_publ_flag
C3 C1 C2 . . 111.2(3) ?
C3 C1 P1 . . 110.3(3) ?
C2 C1 P1 . . 114.0(3) ?
C3 C1 H1 . . 107 ?
C2 C1 H1 . . 107 ?
P1 C1 H1 . . 107 ?
C1 C2 H2A . . 109.5 ?
C1 C2 H2B . . 109.5 ?
H2A C2 H2B . . 109.5 ?
C1 C2 H2C . . 109.5 ?
H2A C2 H2C . . 109.5 ?
H2B C2 H2C . . 109.5 ?
C1 C3 H3A . . 109.5 ?
C1 C3 H3B . . 109.5 ?
H3A C3 H3B . . 109.5 ?
C1 C3 H3C . . 109.5 ?
H3A C3 H3C . . 109.5 ?
H3B C3 H3C . . 109.5 ?
C6 C4 C5 . . 112.7(4) ?
C6 C4 P1 . . 111.0(3) ?
C5 C4 P1 . . 111.1(3) ?
C6 C4 H4 . . 107.2 ?
C5 C4 H4 . . 107.2 ?
P1 C4 H4 . . 107.2 ?
C4 C5 H5A . . 109.5 ?
C4 C5 H5B . . 109.5 ?
H5A C5 H5B . . 109.5 ?
C4 C5 H5C . . 109.5 ?
H5A C5 H5C . . 109.5 ?
H5B C5 H5C . . 109.5 ?
C4 C6 H6A . . 109.5 ?
C4 C6 H6B . . 109.5 ?
H6A C6 H6B . . 109.5 ?
C4 C6 H6C . . 109.5 ?
H6A C6 H6C . . 109.5 ?
H6B C6 H6C . . 109.5 ?
C7 C7 P1 15_545 . 111.27(13) ?
C7 C7 H7A 15_545 . 109.4 ?
P1 C7 H7A . . 109.4 ?
C7 C7 H7B 15_545 . 109.4 ?
P1 C7 H7B . . 109.4 ?
H7A C7 H7B . . 108 ?
C4 P1 C7 . . 105.97(15) ?
C4 P1 C1 . . 104.33(18) ?
C7 P1 C1 . . 103.68(17) ?
C4 P1 Ni1 . . 117.79(14) ?
C7 P1 Ni1 . . 110.76(10) ?
C1 P1 Ni1 . . 113.10(12) ?
P1 Ni1 P1 . 15_545 87.91(5) ?
P1 Ni1 Cl1 . . 172.36(3) ?
P1 Ni1 Cl1 15_545 . 89.73(3) ?
P1 Ni1 Cl1 . 15_545 89.73(3) ?
P1 Ni1 Cl1 15_545 15_545 172.36(3) ?
Cl1 Ni1 Cl1 . 15_545 93.51(5) ?

loop_
_geom_bond_atom_site_label_1
_geom_bond_atom_site_label_2
_geom_bond_site_symmetry_2
_geom_bond_distance
_geom_bond_publ_flag
C1 C3 . 1.491(5) ?
C1 C2 . 1.522(6) ?
C1 P1 . 1.847(3) ?
C1 H1 . 1.00 ?
C2 H2A . 0.98 ?
C2 H2B . 0.98 ?
C2 H2C . 0.98 ?
C3 H3A . 0.98 ?
C3 H3B . 0.98 ?
C3 H3C . 0.98 ?
C4 C6 . 1.522(6) ?
C4 C5 . 1.538(5) ?
C4 P1 . 1.837(3) ?
C4 H4 . 1.00 ?
C5 H5A . 0.98 ?
C5 H5B . 0.98 ?
C5 H5C . 0.98 ?
C6 H6A . 0.98 ?
C6 H6B . 0.98 ?
C6 H6C . 0.98 ?
C7 C7 15_545 1.523(6) ?
C7 P1 . 1.838(3) ?
C7 H7A . 0.99 ?
C7 H7B . 0.99 ?
P1 Ni1 . 2.1600(9) y
Cl1 Ni1 . 2.2150(8) y
Ni1 P1 15_545 2.1600(9) ?
Ni1 Cl1 15_545 2.2150(8) ?

loop_
_geom_hbond_atom_site_label_D
_geom_hbond_atom_site_label_H
_geom_hbond_atom_site_label_A
_geom_hbond_site_symmetry_A
_geom_hbond_distance_DH
_geom_hbond_distance_HA
_geom_hbond_distance_DA
_geom_hbond_angle_DHA
C3 H3B Cl1 13_454 0.98 2.94 3.808(4) 148
C5 H5A Cl1 10_654 0.98 2.91 3.777(4) 148

loop_
_geom_torsion_atom_site_label_1
_geom_torsion_atom_site_label_2
_geom_torsion_atom_site_label_3
_geom_torsion_atom_site_label_4
_geom_torsion_site_symmetry_1
_geom_torsion_site_symmetry_2
_geom_torsion_site_symmetry_3
_geom_torsion_site_symmetry_4
_geom_torsion
_geom_torsion_publ_flag
C6 C4 P1 C7 . . . . -72.2(3) ?
C5 C4 P1 C7 . . . . 54.2(3) ?
C6 C4 P1 C1 . . . . 178.8(3) ?
C5 C4 P1 C1 . . . . -54.9(3) ?
C6 C4 P1 Ni1 . . . . 52.4(3) ?
C5 C4 P1 Ni1 . . . . 178.8(3) ?
C7 C7 P1 C4 15_545 . . . 153.8(3) ?
C7 C7 P1 C1 15_545 . . . -96.6(4) ?
C7 C7 P1 Ni1 15_545 . . . 25.0(4) ?
C3 C1 P1 C4 . . . . -179.9(3) ?
C2 C1 P1 C4 . . . . -53.9(4) ?
C3 C1 P1 C7 . . . . 69.4(3) ?
C2 C1 P1 C7 . . . . -164.7(3) ?
C3 C1 P1 Ni1 . . . . -50.7(3) ?
C2 C1 P1 Ni1 . . . . 75.3(3) ?
C4 P1 Ni1 P1 . . . 15_545 -129.91(14) ?
C7 P1 Ni1 P1 . . . 15_545 -7.74(12) ?
C1 P1 Ni1 P1 . . . 15_545 108.15(14) ?
C4 P1 Ni1 Cl1 . . . . 158.0(3) ?
C7 P1 Ni1 Cl1 . . . . -79.9(3) ?
C1 P1 Ni1 Cl1 . . . . 36.0(3) ?
C4 P1 Ni1 Cl1 . . . 15_545 42.82(14) ?
C7 P1 Ni1 Cl1 . . . 15_545 164.99(13) ?
C1 P1 Ni1 Cl1 . . . 15_545 -79.12(14) ?
